data_7717423
loop_
_publ_author_name
'Kovalenko, Sergey A.'
'Gulyaeva, Ekaterina S.'
'Osipova, Elena S.'
'Filippov, Oleg A.'
'Danshina, Anastasia'
'Vendier, Laure'
'Kireev, Nikolay V.'
'Godovikov, Ivan A.'
'CANAC, Yves'
'Valyaev, Dmitry A.'
'Belkova, Natalia'
'Shubina, Elena'

_publ_section_title
;
 Influence of triphosphine ligand coordination geometry in Mn(I) hydride
 complexes [(P&#x2229;P&#x2229;P)(CO)2MnH] on their kinetic hydricity
;
_journal_name_full 'Dalton Transactions'
_journal_paper_doi 10.1039/D4DT02496F
_journal_year 2024
_chemical_formula_moiety 'C36 H34 Mn O2 P3'
_chemical_formula_sum 'C36 H34 Mn O2 P3'
_chemical_formula_weight 646.48
_space_group_crystal_system monoclinic
_space_group_IT_number 14
_space_group_name_Hall '-P 2yn'
_space_group_name_H-M_alt 'P 1 21/n 1'
_atom_sites_solution_hydrogens mixed
_audit_creation_date 2024-05-16
_audit_creation_method
;
Olex2 1.5
(compiled 2024.02.16 svn.r378c4104 for OlexSys, GUI svn.r6928)
;
_audit_update_record
;
2024-07-17 deposited with the CCDC.	2024-10-21 downloaded from the CCDC.
;
_cell_angle_alpha 90
_cell_angle_beta 100.7900(10)
_cell_angle_gamma 90
_cell_formula_units_Z 4
_cell_length_a 8.5939(3)
_cell_length_b 30.4974(11)
_cell_length_c 12.3138(5)
_cell_measurement_reflns_used 5243
_cell_measurement_temperature 120.00
_cell_measurement_theta_max 26.11
_cell_measurement_theta_min 2.50
_cell_volume 3170.3(2)
_computing_molecular_graphics 'Olex2 1.5 (Dolomanov et al., 2009)'
_computing_publication_material 'Olex2 1.5 (Dolomanov et al., 2009)'
_computing_structure_refinement 'XL  (Sheldrick, 2008)'
_diffrn_ambient_temperature 120.00
_diffrn_measured_fraction_theta_full 0.999
_diffrn_measured_fraction_theta_max 0.999
_diffrn_measurement_device_type 'Bruker APEX-II DUO'
_diffrn_measurement_method '\f and \w scans'
_diffrn_radiation_monochromator graphite
_diffrn_radiation_type MoK\a
_diffrn_radiation_wavelength 0.71073
_diffrn_reflns_av_R_equivalents 0.0804
_diffrn_reflns_av_unetI/netI 0.0899
_diffrn_reflns_Laue_measured_fraction_full 0.999
_diffrn_reflns_Laue_measured_fraction_max 0.999
_diffrn_reflns_limit_h_max 11
_diffrn_reflns_limit_h_min -11
_diffrn_reflns_limit_k_max 41
_diffrn_reflns_limit_k_min -41
_diffrn_reflns_limit_l_max 16
_diffrn_reflns_limit_l_min -16
_diffrn_reflns_number 38962
_diffrn_reflns_point_group_measured_fraction_full 0.999
_diffrn_reflns_point_group_measured_fraction_max 0.999
_diffrn_reflns_theta_full 25.242
_diffrn_reflns_theta_max 28.999
_diffrn_reflns_theta_min 1.811
_diffrn_source_current 30.0
_diffrn_source_power 1.5
_diffrn_source_voltage 50.0
_diffrn_standards_number 0
_exptl_absorpt_coefficient_mu 0.599
_exptl_absorpt_correction_T_max 0.5644
_exptl_absorpt_correction_T_min 0.5142
_exptl_absorpt_correction_type multi-scan
_exptl_absorpt_process_details
;
SADABS-2016/2 (Bruker,2016/2) was used for absorption correction.
wR2(int) was 0.0700 before and 0.0523 after correction.
The Ratio of minimum to maximum transmission is 0.9111.
The \l/2 correction factor is Not present.
;
_exptl_crystal_colour yellow
_exptl_crystal_colour_primary yellow
_exptl_crystal_density_diffrn 1.354
_exptl_crystal_description plate
_exptl_crystal_F_000 1344
_exptl_crystal_size_max 0.11
_exptl_crystal_size_mid 0.1
_exptl_crystal_size_min 0.02
_refine_diff_density_max 0.389
_refine_diff_density_min -0.570
_refine_diff_density_rms 0.078
_refine_ls_extinction_method none
_refine_ls_goodness_of_fit_ref 1.029
_refine_ls_hydrogen_treatment constr
_refine_ls_matrix_type full
_refine_ls_number_parameters 379
_refine_ls_number_reflns 8433
_refine_ls_number_restraints 0
_refine_ls_restrained_S_all 1.029
_refine_ls_R_factor_all 0.0913
_refine_ls_R_factor_gt 0.0458
_refine_ls_shift/su_max 0.001
_refine_ls_shift/su_mean 0.000
_refine_ls_structure_factor_coef Fsqd
_refine_ls_weighting_details 'w=1/[\s^2^(Fo^2^)+(0.0356P)^2^+0.2105P] where P=(Fo^2^+2Fc^2^)/3'
_refine_ls_weighting_scheme calc
_refine_ls_wR_factor_gt 0.0869
_refine_ls_wR_factor_ref 0.0983
_reflns_Friedel_coverage 0.000
_reflns_number_gt 5493
_reflns_number_total 8433
_reflns_threshold_expression 'I > 2\s(I)'
_cod_data_source_file d4dt02496f3.cif
_cod_data_source_block 2H
_cod_database_code 7717423
_shelxl_version_number 2014/6
_shelx_space_group_comment
;
The symmetry employed for this shelxl refinement is uniquely defined
by the following loop, which should always be used as a source of
symmetry information in preference to the above space-group names.
They are only intended as comments.
;
_shelx_estimated_absorpt_t_max 0.988
_shelx_estimated_absorpt_t_min 0.937
_olex2_refinement_description
;
1. Fixed Uiso
 At 1.2 times of:
  All C(H) groups, All C(H,H) groups, All Mn(H) groups
2.a Riding coordinates:
 Mn1(H)
2.b Secondary CH2 refined with riding coordinates:
 C15(H15A,H15B), C16(H16A,H16B), C23(H23A,H23B), C24(H24A,H24B)
2.c Aromatic/amide H refined with riding coordinates:
 C4(H4), C5(H5), C6(H6), C7(H7), C8(H8), C10(H10), C11(H11), C12(H12),
 C13(H13), C14(H14), C18(H18), C19(H19), C20(H20), C21(H21), C22(H22), C26(H26),
  C27(H27), C28(H28), C29(H29), C30(H30), C32(H32), C33(H33), C34(H34),
 C35(H35), C36(H36)
;
_olex2_submission_special_instructions 'No special instructions were received'

loop_
_space_group_symop_operation_xyz
'x, y, z'
'-x+1/2, y+1/2, -z+1/2'
'-x, -y, -z'
'x-1/2, -y-1/2, z-1/2'

loop_
_atom_site_label
_atom_site_type_symbol
_atom_site_fract_x
_atom_site_fract_y
_atom_site_fract_z
_atom_site_U_iso_or_equiv
_atom_site_adp_type
_atom_site_occupancy
_atom_site_site_symmetry_order
_atom_site_calc_flag
_atom_site_refinement_flags_posn
_atom_site_refinement_flags_adp
_atom_site_refinement_flags_occupancy
_atom_site_disorder_assembly
_atom_site_disorder_group
Mn1 Mn 0.32278(4) 0.34259(2) 0.33667(3) 0.01504(9) Uani 1 1 d . . . . .
H H 0.4780 0.3226 0.3172 0.018 Uiso 1 1 d R U . . .
P1 P 0.43534(7) 0.40500(2) 0.29803(5) 0.01793(14) Uani 1 1 d . . . . .
P2 P 0.47694(7) 0.35086(2) 0.50308(5) 0.01827(14) Uani 1 1 d . . . . .
P3 P 0.30308(7) 0.27321(2) 0.38907(5) 0.01507(13) Uani 1 1 d . . . . .
O1 O 0.15672(18) 0.33091(5) 0.10656(13) 0.0249(4) Uani 1 1 d . . . . .
O2 O 0.02764(19) 0.37251(6) 0.40358(14) 0.0308(4) Uani 1 1 d . . . . .
C1 C 0.2265(3) 0.33483(7) 0.19690(19) 0.0166(5) Uani 1 1 d . . . . .
C2 C 0.1448(3) 0.36143(7) 0.37698(18) 0.0197(5) Uani 1 1 d . . . . .
C3 C 0.3119(3) 0.45396(7) 0.2659(2) 0.0213(5) Uani 1 1 d . . . . .
C4 C 0.1528(3) 0.44890(8) 0.2220(2) 0.0351(7) Uani 1 1 d . . . . .
H4 H 0.1100 0.4203 0.2088 0.042 Uiso 1 1 calc R U . . .
C5 C 0.0552(3) 0.48488(9) 0.1970(3) 0.0550(10) Uani 1 1 d . . . . .
H5 H -0.0541 0.4809 0.1671 0.066 Uiso 1 1 calc R U . . .
C6 C 0.1161(4) 0.52641(9) 0.2156(3) 0.0512(9) Uani 1 1 d . . . . .
H6 H 0.0488 0.5511 0.1985 0.061 Uiso 1 1 calc R U . . .
C7 C 0.2739(3) 0.53232(8) 0.2587(2) 0.0361(7) Uani 1 1 d . . . . .
H7 H 0.3160 0.5611 0.2711 0.043 Uiso 1 1 calc R U . . .
C8 C 0.3713(3) 0.49623(8) 0.2840(2) 0.0271(6) Uani 1 1 d . . . . .
H8 H 0.4804 0.5004 0.3141 0.033 Uiso 1 1 calc R U . . .
C9 C 0.5521(3) 0.40581(7) 0.18718(18) 0.0192(5) Uani 1 1 d . . . . .
C10 C 0.5255(3) 0.43561(8) 0.0999(2) 0.0292(6) Uani 1 1 d . . . . .
H10 H 0.4376 0.4550 0.0923 0.035 Uiso 1 1 calc R U . . .
C11 C 0.6261(3) 0.43726(9) 0.0240(2) 0.0373(7) Uani 1 1 d . . . . .
H11 H 0.6066 0.4577 -0.0351 0.045 Uiso 1 1 calc R U . . .
C12 C 0.7539(3) 0.40944(9) 0.0339(2) 0.0340(7) Uani 1 1 d . . . . .
H12 H 0.8229 0.4109 -0.0179 0.041 Uiso 1 1 calc R U . . .
C13 C 0.7820(3) 0.37932(9) 0.1194(2) 0.0303(6) Uani 1 1 d . . . . .
H13 H 0.8703 0.3601 0.1265 0.036 Uiso 1 1 calc R U . . .
C14 C 0.6804(3) 0.37740(8) 0.1947(2) 0.0251(6) Uani 1 1 d . . . . .
H14 H 0.6989 0.3563 0.2524 0.030 Uiso 1 1 calc R U . . .
C15 C 0.5896(3) 0.42353(8) 0.41708(19) 0.0240(6) Uani 1 1 d . . . . .
H15A H 0.6787 0.4373 0.3892 0.029 Uiso 1 1 calc R U . . .
H15B H 0.5438 0.4456 0.4609 0.029 Uiso 1 1 calc R U . . .
C16 C 0.6498(3) 0.38447(8) 0.49004(19) 0.0233(5) Uani 1 1 d . . . . .
H16A H 0.7044 0.3946 0.5637 0.028 Uiso 1 1 calc R U . . .
H16B H 0.7257 0.3671 0.4561 0.028 Uiso 1 1 calc R U . . .
C17 C 0.4014(3) 0.37886(7) 0.61433(18) 0.0185(5) Uani 1 1 d . . . . .
C18 C 0.3095(3) 0.41637(7) 0.5880(2) 0.0217(5) Uani 1 1 d . . . . .
H18 H 0.2829 0.4254 0.5130 0.026 Uiso 1 1 calc R U . . .
C19 C 0.2556(3) 0.44083(8) 0.6687(2) 0.0262(6) Uani 1 1 d . . . . .
H19 H 0.1938 0.4664 0.6490 0.031 Uiso 1 1 calc R U . . .
C20 C 0.2927(3) 0.42759(8) 0.7779(2) 0.0297(6) Uani 1 1 d . . . . .
H20 H 0.2580 0.4444 0.8338 0.036 Uiso 1 1 calc R U . . .
C21 C 0.3805(3) 0.38988(8) 0.8054(2) 0.0307(6) Uani 1 1 d . . . . .
H21 H 0.4041 0.3805 0.8803 0.037 Uiso 1 1 calc R U . . .
C22 C 0.4344(3) 0.36561(8) 0.72459(19) 0.0245(6) Uani 1 1 d . . . . .
H22 H 0.4944 0.3397 0.7446 0.029 Uiso 1 1 calc R U . . .
C23 C 0.5507(3) 0.29728(7) 0.55649(19) 0.0213(5) Uani 1 1 d . . . . .
H23A H 0.6370 0.2873 0.5193 0.026 Uiso 1 1 calc R U . . .
H23B H 0.5922 0.2990 0.6370 0.026 Uiso 1 1 calc R U . . .
C24 C 0.4113(3) 0.26550(8) 0.53300(18) 0.0208(5) Uani 1 1 d . . . . .
H24A H 0.3390 0.2709 0.5854 0.025 Uiso 1 1 calc R U . . .
H24B H 0.4504 0.2350 0.5432 0.025 Uiso 1 1 calc R U . . .
C25 C 0.3775(2) 0.22840(7) 0.31194(18) 0.0161(5) Uani 1 1 d . . . . .
C26 C 0.3844(3) 0.18537(8) 0.3507(2) 0.0245(6) Uani 1 1 d . . . . .
H26 H 0.3519 0.1789 0.4186 0.029 Uiso 1 1 calc R U . . .
C27 C 0.4381(3) 0.15187(8) 0.2913(2) 0.0296(6) Uani 1 1 d . . . . .
H27 H 0.4446 0.1228 0.3197 0.036 Uiso 1 1 calc R U . . .
C28 C 0.4823(3) 0.16031(8) 0.1912(2) 0.0249(6) Uani 1 1 d . . . . .
H28 H 0.5190 0.1372 0.1507 0.030 Uiso 1 1 calc R U . . .
C29 C 0.4726(3) 0.20257(8) 0.1506(2) 0.0215(5) Uani 1 1 d . . . . .
H29 H 0.5010 0.2086 0.0812 0.026 Uiso 1 1 calc R U . . .
C30 C 0.4212(2) 0.23627(7) 0.21100(18) 0.0178(5) Uani 1 1 d . . . . .
H30 H 0.4160 0.2653 0.1826 0.021 Uiso 1 1 calc R U . . .
C31 C 0.1074(2) 0.25095(7) 0.39709(18) 0.0165(5) Uani 1 1 d . . . . .
C32 C 0.0853(3) 0.21820(7) 0.47206(19) 0.0216(5) Uani 1 1 d . . . . .
H32 H 0.1742 0.2068 0.5215 0.026 Uiso 1 1 calc R U . . .
C33 C -0.0646(3) 0.20219(8) 0.4752(2) 0.0242(6) Uani 1 1 d . . . . .
H33 H -0.0778 0.1797 0.5261 0.029 Uiso 1 1 calc R U . . .
C34 C -0.1945(3) 0.21880(8) 0.4046(2) 0.0264(6) Uani 1 1 d . . . . .
H34 H -0.2974 0.2079 0.4071 0.032 Uiso 1 1 calc R U . . .
C35 C -0.1750(3) 0.25121(8) 0.3304(2) 0.0262(6) Uani 1 1 d . . . . .
H35 H -0.2648 0.2627 0.2820 0.031 Uiso 1 1 calc R U . . .
C36 C -0.0251(3) 0.26726(8) 0.32581(19) 0.0207(5) Uani 1 1 d . . . . .
H36 H -0.0129 0.2894 0.2739 0.025 Uiso 1 1 calc R U . . .

loop_
_atom_site_aniso_label
_atom_site_aniso_U_11
_atom_site_aniso_U_22
_atom_site_aniso_U_33
_atom_site_aniso_U_23
_atom_site_aniso_U_13
_atom_site_aniso_U_12
Mn1 0.01239(17) 0.01607(18) 0.01629(18) -0.00114(14) 0.00174(13) -0.00030(14)
P1 0.0150(3) 0.0182(3) 0.0209(3) -0.0022(2) 0.0041(2) -0.0023(2)
P2 0.0144(3) 0.0209(3) 0.0186(3) -0.0021(2) 0.0007(2) -0.0008(2)
P3 0.0126(3) 0.0169(3) 0.0156(3) 0.0003(2) 0.0024(2) 0.0002(2)
O1 0.0204(9) 0.0342(10) 0.0188(9) -0.0021(8) -0.0001(7) 0.0022(8)
O2 0.0196(9) 0.0384(11) 0.0359(11) -0.0070(8) 0.0089(8) 0.0029(8)
C1 0.0123(11) 0.0124(11) 0.0266(13) -0.0016(9) 0.0077(10) 0.0004(9)
C2 0.0196(13) 0.0211(13) 0.0176(12) -0.0039(10) 0.0013(10) -0.0047(10)
C3 0.0215(13) 0.0170(12) 0.0276(14) -0.0014(10) 0.0100(11) -0.0015(10)
C4 0.0250(15) 0.0157(13) 0.063(2) 0.0037(13) 0.0038(13) -0.0001(11)
C5 0.0280(16) 0.0225(16) 0.112(3) 0.0121(17) 0.0071(18) 0.0030(13)
C6 0.0387(18) 0.0193(15) 0.100(3) 0.0121(16) 0.0240(18) 0.0064(13)
C7 0.0480(18) 0.0148(13) 0.0514(19) -0.0040(12) 0.0247(15) -0.0052(13)
C8 0.0299(15) 0.0191(13) 0.0343(15) -0.0033(11) 0.0111(12) -0.0067(11)
C9 0.0179(12) 0.0195(12) 0.0204(13) -0.0025(10) 0.0043(10) -0.0041(10)
C10 0.0344(15) 0.0278(15) 0.0257(14) -0.0001(11) 0.0061(12) 0.0026(12)
C11 0.0542(19) 0.0341(16) 0.0273(15) 0.0037(12) 0.0170(14) -0.0004(14)
C12 0.0372(16) 0.0394(17) 0.0307(16) -0.0081(13) 0.0203(13) -0.0092(13)
C13 0.0219(13) 0.0373(16) 0.0330(15) -0.0079(13) 0.0088(11) -0.0030(12)
C14 0.0238(13) 0.0261(14) 0.0257(14) -0.0002(11) 0.0053(11) -0.0001(11)
C15 0.0199(13) 0.0284(14) 0.0233(13) -0.0054(11) 0.0034(10) -0.0106(11)
C16 0.0163(12) 0.0323(15) 0.0211(13) -0.0059(11) 0.0029(10) -0.0053(11)
C17 0.0167(12) 0.0177(12) 0.0203(12) -0.0032(10) 0.0012(10) -0.0060(10)
C18 0.0200(13) 0.0236(13) 0.0214(13) -0.0019(10) 0.0034(10) -0.0046(10)
C19 0.0250(14) 0.0217(13) 0.0325(15) -0.0047(11) 0.0068(11) -0.0024(11)
C20 0.0340(15) 0.0284(15) 0.0295(15) -0.0108(12) 0.0136(12) -0.0071(12)
C21 0.0405(16) 0.0294(15) 0.0235(14) -0.0024(11) 0.0095(12) -0.0067(13)
C22 0.0264(14) 0.0233(14) 0.0236(14) -0.0026(10) 0.0042(11) -0.0034(11)
C23 0.0174(12) 0.0261(13) 0.0187(12) -0.0011(10) -0.0012(10) 0.0027(10)
C24 0.0228(13) 0.0211(13) 0.0181(12) 0.0007(10) 0.0024(10) 0.0034(10)
C25 0.0089(11) 0.0185(12) 0.0203(12) -0.0009(9) 0.0014(9) -0.0016(9)
C26 0.0254(14) 0.0240(14) 0.0264(14) 0.0010(11) 0.0106(11) -0.0021(11)
C27 0.0367(15) 0.0152(13) 0.0397(16) 0.0026(11) 0.0143(13) 0.0017(11)
C28 0.0216(13) 0.0212(13) 0.0325(14) -0.0086(11) 0.0063(11) 0.0016(11)
C29 0.0159(12) 0.0266(14) 0.0223(13) -0.0022(10) 0.0042(10) 0.0008(10)
C30 0.0140(11) 0.0189(12) 0.0207(12) 0.0005(10) 0.0033(9) -0.0003(9)
C31 0.0158(11) 0.0171(12) 0.0179(12) -0.0036(9) 0.0061(9) -0.0016(9)
C32 0.0238(13) 0.0203(13) 0.0219(13) -0.0023(10) 0.0079(10) 0.0005(10)
C33 0.0283(14) 0.0219(13) 0.0258(14) -0.0025(11) 0.0138(11) -0.0039(11)
C34 0.0204(13) 0.0268(14) 0.0344(15) -0.0057(11) 0.0113(11) -0.0053(11)
C35 0.0164(12) 0.0304(14) 0.0307(15) -0.0045(12) 0.0015(11) -0.0007(11)
C36 0.0200(13) 0.0231(13) 0.0194(13) -0.0015(10) 0.0049(10) -0.0026(10)

loop_
_atom_type_symbol
_atom_type_description
_atom_type_scat_dispersion_real
_atom_type_scat_dispersion_imag
_atom_type_scat_source
C C 0.0033 0.0016 'International Tables Vol C Tables 4.2.6.8 and 6.1.1.4'
H H 0.0000 0.0000 'International Tables Vol C Tables 4.2.6.8 and 6.1.1.4'
Mn Mn 0.3368 0.7283 'International Tables Vol C Tables 4.2.6.8 and 6.1.1.4'
O O 0.0106 0.0060 'International Tables Vol C Tables 4.2.6.8 and 6.1.1.4'
P P 0.1023 0.0942 'International Tables Vol C Tables 4.2.6.8 and 6.1.1.4'

loop_
_geom_angle_atom_site_label_1
_geom_angle_atom_site_label_2
_geom_angle_atom_site_label_3
_geom_angle
_geom_angle_site_symmetry_1
_geom_angle_site_symmetry_3
_geom_angle_publ_flag
P1 Mn1 H 83.1 . . ?
P1 Mn1 P2 83.85(2) . . ?
P1 Mn1 P3 158.98(3) . . ?
P2 Mn1 H 78.7 . . ?
P3 Mn1 H 77.4 . . ?
P3 Mn1 P2 84.60(2) . . ?
C1 Mn1 H 93.3 . . ?
C1 Mn1 P1 92.80(7) . . ?
C1 Mn1 P2 171.55(7) . . ?
C1 Mn1 P3 96.15(7) . . ?
C1 Mn1 C2 92.54(10) . . ?
C2 Mn1 H 171.9 . . ?
C2 Mn1 P1 102.29(8) . . ?
C2 Mn1 P2 95.74(7) . . ?
C2 Mn1 P3 96.28(8) . . ?
C3 P1 Mn1 119.06(8) . . ?
C3 P1 C9 101.72(11) . . ?
C3 P1 C15 102.71(11) . . ?
C9 P1 Mn1 119.28(8) . . ?
C9 P1 C15 99.94(10) . . ?
C15 P1 Mn1 111.31(8) . . ?
C16 P2 Mn1 109.45(8) . . ?
C17 P2 Mn1 120.36(8) . . ?
C17 P2 C16 102.17(10) . . ?
C23 P2 Mn1 109.54(8) . . ?
C23 P2 C16 107.36(11) . . ?
C23 P2 C17 107.14(11) . . ?
C24 P3 Mn1 110.19(8) . . ?
C25 P3 Mn1 120.12(7) . . ?
C25 P3 C24 103.76(10) . . ?
C31 P3 Mn1 119.18(8) . . ?
C31 P3 C24 101.68(10) . . ?
C31 P3 C25 99.39(10) . . ?
O1 C1 Mn1 176.45(19) . . ?
O2 C2 Mn1 178.1(2) . . ?
C4 C3 P1 118.98(18) . . ?
C4 C3 C8 118.3(2) . . ?
C8 C3 P1 122.76(19) . . ?
C3 C4 H4 119.5 . . ?
C5 C4 C3 121.0(2) . . ?
C5 C4 H4 119.5 . . ?
C4 C5 H5 120.0 . . ?
C6 C5 C4 119.9(3) . . ?
C6 C5 H5 120.0 . . ?
C5 C6 H6 119.9 . . ?
C7 C6 C5 120.3(3) . . ?
C7 C6 H6 119.9 . . ?
C6 C7 H7 120.2 . . ?
C6 C7 C8 119.7(2) . . ?
C8 C7 H7 120.2 . . ?
C3 C8 H8 119.5 . . ?
C7 C8 C3 120.9(2) . . ?
C7 C8 H8 119.5 . . ?
C10 C9 P1 123.22(18) . . ?
C14 C9 P1 118.56(18) . . ?
C14 C9 C10 118.1(2) . . ?
C9 C10 H10 119.7 . . ?
C11 C10 C9 120.7(2) . . ?
C11 C10 H10 119.7 . . ?
C10 C11 H11 119.8 . . ?
C12 C11 C10 120.4(3) . . ?
C12 C11 H11 119.8 . . ?
C11 C12 H12 120.0 . . ?
C11 C12 C13 120.0(2) . . ?
C13 C12 H12 120.0 . . ?
C12 C13 H13 120.2 . . ?
C12 C13 C14 119.6(2) . . ?
C14 C13 H13 120.2 . . ?
C9 C14 H14 119.4 . . ?
C13 C14 C9 121.3(2) . . ?
C13 C14 H14 119.4 . . ?
P1 C15 H15A 109.7 . . ?
P1 C15 H15B 109.7 . . ?
H15A C15 H15B 108.2 . . ?
C16 C15 P1 109.80(16) . . ?
C16 C15 H15A 109.7 . . ?
C16 C15 H15B 109.7 . . ?
P2 C16 H16A 110.3 . . ?
P2 C16 H16B 110.3 . . ?
C15 C16 P2 107.27(15) . . ?
C15 C16 H16A 110.3 . . ?
C15 C16 H16B 110.3 . . ?
H16A C16 H16B 108.5 . . ?
C18 C17 P2 118.25(17) . . ?
C18 C17 C22 117.9(2) . . ?
C22 C17 P2 123.85(18) . . ?
C17 C18 H18 119.2 . . ?
C19 C18 C17 121.7(2) . . ?
C19 C18 H18 119.2 . . ?
C18 C19 H19 120.3 . . ?
C20 C19 C18 119.4(2) . . ?
C20 C19 H19 120.3 . . ?
C19 C20 H20 120.1 . . ?
C21 C20 C19 119.8(2) . . ?
C21 C20 H20 120.1 . . ?
C20 C21 H21 119.7 . . ?
C20 C21 C22 120.5(2) . . ?
C22 C21 H21 119.7 . . ?
C17 C22 H22 119.7 . . ?
C21 C22 C17 120.6(2) . . ?
C21 C22 H22 119.7 . . ?
P2 C23 H23A 110.3 . . ?
P2 C23 H23B 110.3 . . ?
H23A C23 H23B 108.6 . . ?
C24 C23 P2 107.00(15) . . ?
C24 C23 H23A 110.3 . . ?
C24 C23 H23B 110.3 . . ?
P3 C24 H24A 109.7 . . ?
P3 C24 H24B 109.7 . . ?
C23 C24 P3 109.63(15) . . ?
C23 C24 H24A 109.7 . . ?
C23 C24 H24B 109.7 . . ?
H24A C24 H24B 108.2 . . ?
C26 C25 P3 121.20(17) . . ?
C30 C25 P3 120.79(17) . . ?
C30 C25 C26 117.9(2) . . ?
C25 C26 H26 119.6 . . ?
C27 C26 C25 120.8(2) . . ?
C27 C26 H26 119.6 . . ?
C26 C27 H27 119.7 . . ?
C28 C27 C26 120.6(2) . . ?
C28 C27 H27 119.7 . . ?
C27 C28 H28 120.3 . . ?
C29 C28 C27 119.3(2) . . ?
C29 C28 H28 120.3 . . ?
C28 C29 H29 120.0 . . ?
C28 C29 C30 120.1(2) . . ?
C30 C29 H29 120.0 . . ?
C25 C30 C29 121.3(2) . . ?
C25 C30 H30 119.4 . . ?
C29 C30 H30 119.4 . . ?
C32 C31 P3 122.71(18) . . ?
C36 C31 P3 118.93(17) . . ?
C36 C31 C32 118.4(2) . . ?
C31 C32 H32 119.6 . . ?
C33 C32 C31 120.9(2) . . ?
C33 C32 H32 119.6 . . ?
C32 C33 H33 120.0 . . ?
C34 C33 C32 120.1(2) . . ?
C34 C33 H33 120.0 . . ?
C33 C34 H34 120.1 . . ?
C33 C34 C35 119.8(2) . . ?
C35 C34 H34 120.1 . . ?
C34 C35 H35 119.7 . . ?
C34 C35 C36 120.6(2) . . ?
C36 C35 H35 119.7 . . ?
C31 C36 H36 119.9 . . ?
C35 C36 C31 120.2(2) . . ?
C35 C36 H36 119.9 . . ?

loop_
_geom_bond_atom_site_label_1
_geom_bond_atom_site_label_2
_geom_bond_distance
_geom_bond_site_symmetry_2
_geom_bond_publ_flag
Mn1 H 1.5257 . ?
Mn1 P1 2.2265(7) . ?
Mn1 P2 2.2364(7) . ?
Mn1 P3 2.2278(7) . ?
Mn1 C1 1.780(2) . ?
Mn1 C2 1.789(2) . ?
P1 C3 1.832(2) . ?
P1 C9 1.839(2) . ?
P1 C15 1.870(2) . ?
P2 C16 1.837(2) . ?
P2 C17 1.833(2) . ?
P2 C23 1.830(2) . ?
P3 C24 1.856(2) . ?
P3 C25 1.845(2) . ?
P3 C31 1.833(2) . ?
O1 C1 1.167(3) . ?
O2 C2 1.166(3) . ?
C3 C4 1.381(3) . ?
C3 C8 1.389(3) . ?
C4 H4 0.9500 . ?
C4 C5 1.381(3) . ?
C5 H5 0.9500 . ?
C5 C6 1.373(4) . ?
C6 H6 0.9500 . ?
C6 C7 1.372(4) . ?
C7 H7 0.9500 . ?
C7 C8 1.383(3) . ?
C8 H8 0.9500 . ?
C9 C10 1.393(3) . ?
C9 C14 1.392(3) . ?
C10 H10 0.9500 . ?
C10 C11 1.388(3) . ?
C11 H11 0.9500 . ?
C11 C12 1.375(4) . ?
C12 H12 0.9500 . ?
C12 C13 1.384(4) . ?
C13 H13 0.9500 . ?
C13 C14 1.389(3) . ?
C14 H14 0.9500 . ?
C15 H15A 0.9900 . ?
C15 H15B 0.9900 . ?
C15 C16 1.523(3) . ?
C16 H16A 0.9900 . ?
C16 H16B 0.9900 . ?
C17 C18 1.394(3) . ?
C17 C22 1.394(3) . ?
C18 H18 0.9500 . ?
C18 C19 1.389(3) . ?
C19 H19 0.9500 . ?
C19 C20 1.383(3) . ?
C20 H20 0.9500 . ?
C20 C21 1.382(3) . ?
C21 H21 0.9500 . ?
C21 C22 1.388(3) . ?
C22 H22 0.9500 . ?
C23 H23A 0.9900 . ?
C23 H23B 0.9900 . ?
C23 C24 1.525(3) . ?
C24 H24A 0.9900 . ?
C24 H24B 0.9900 . ?
C25 C26 1.394(3) . ?
C25 C30 1.385(3) . ?
C26 H26 0.9500 . ?
C26 C27 1.385(3) . ?
C27 H27 0.9500 . ?
C27 C28 1.380(3) . ?
C28 H28 0.9500 . ?
C28 C29 1.380(3) . ?
C29 H29 0.9500 . ?
C29 C30 1.388(3) . ?
C30 H30 0.9500 . ?
C31 C32 1.397(3) . ?
C31 C36 1.393(3) . ?
C32 H32 0.9500 . ?
C32 C33 1.385(3) . ?
C33 H33 0.9500 . ?
C33 C34 1.377(3) . ?
C34 H34 0.9500 . ?
C34 C35 1.377(3) . ?
C35 H35 0.9500 . ?
C35 C36 1.389(3) . ?
C36 H36 0.9500 . ?

loop_
_geom_torsion_atom_site_label_1
_geom_torsion_atom_site_label_2
_geom_torsion_atom_site_label_3
_geom_torsion_atom_site_label_4
_geom_torsion
_geom_torsion_site_symmetry_1
_geom_torsion_site_symmetry_2
_geom_torsion_site_symmetry_3
_geom_torsion_site_symmetry_4
_geom_torsion_publ_flag
Mn1 P1 C3 C4 -26.4(2) . . . . ?
Mn1 P1 C3 C8 153.47(17) . . . . ?
Mn1 P1 C9 C10 127.04(19) . . . . ?
Mn1 P1 C9 C14 -57.7(2) . . . . ?
Mn1 P1 C15 C16 23.40(18) . . . . ?
Mn1 P2 C16 C15 45.72(17) . . . . ?
Mn1 P2 C17 C18 -41.1(2) . . . . ?
Mn1 P2 C17 C22 140.85(17) . . . . ?
Mn1 P2 C23 C24 -43.60(17) . . . . ?
Mn1 P3 C24 C23 -30.21(17) . . . . ?
Mn1 P3 C25 C26 172.04(16) . . . . ?
Mn1 P3 C25 C30 -11.0(2) . . . . ?
Mn1 P3 C31 C32 -149.66(16) . . . . ?
Mn1 P3 C31 C36 30.3(2) . . . . ?
P1 C3 C4 C5 179.7(2) . . . . ?
P1 C3 C8 C7 -179.91(19) . . . . ?
P1 C9 C10 C11 174.2(2) . . . . ?
P1 C9 C14 C13 -173.80(18) . . . . ?
P1 C15 C16 P2 -42.07(19) . . . . ?
P2 C17 C18 C19 -176.23(18) . . . . ?
P2 C17 C22 C21 176.32(18) . . . . ?
P2 C23 C24 P3 45.40(18) . . . . ?
P3 C25 C26 C27 178.99(19) . . . . ?
P3 C25 C30 C29 -177.93(17) . . . . ?
P3 C31 C32 C33 -179.80(17) . . . . ?
P3 C31 C36 C35 -179.62(17) . . . . ?
C3 P1 C9 C10 -6.2(2) . . . . ?
C3 P1 C9 C14 169.07(18) . . . . ?
C3 P1 C15 C16 151.90(16) . . . . ?
C3 C4 C5 C6 0.2(5) . . . . ?
C4 C3 C8 C7 0.0(4) . . . . ?
C4 C5 C6 C7 0.1(5) . . . . ?
C5 C6 C7 C8 -0.3(5) . . . . ?
C6 C7 C8 C3 0.3(4) . . . . ?
C8 C3 C4 C5 -0.2(4) . . . . ?
C9 P1 C3 C4 107.0(2) . . . . ?
C9 P1 C3 C8 -73.2(2) . . . . ?
C9 P1 C15 C16 -103.56(17) . . . . ?
C9 C10 C11 C12 0.0(4) . . . . ?
C10 C9 C14 C13 1.7(3) . . . . ?
C10 C11 C12 C13 0.5(4) . . . . ?
C11 C12 C13 C14 0.1(4) . . . . ?
C12 C13 C14 C9 -1.2(4) . . . . ?
C14 C9 C10 C11 -1.1(4) . . . . ?
C15 P1 C3 C4 -149.9(2) . . . . ?
C15 P1 C3 C8 30.0(2) . . . . ?
C15 P1 C9 C10 -111.5(2) . . . . ?
C15 P1 C9 C14 63.7(2) . . . . ?
C16 P2 C17 C18 80.29(19) . . . . ?
C16 P2 C17 C22 -97.7(2) . . . . ?
C16 P2 C23 C24 -162.37(15) . . . . ?
C17 P2 C16 C15 -82.93(17) . . . . ?
C17 P2 C23 C24 88.52(17) . . . . ?
C17 C18 C19 C20 -0.5(4) . . . . ?
C18 C17 C22 C21 -1.7(3) . . . . ?
C18 C19 C20 C21 -1.1(4) . . . . ?
C19 C20 C21 C22 1.3(4) . . . . ?
C20 C21 C22 C17 0.2(4) . . . . ?
C22 C17 C18 C19 1.9(3) . . . . ?
C23 P2 C16 C15 164.54(15) . . . . ?
C23 P2 C17 C18 -167.01(17) . . . . ?
C23 P2 C17 C22 15.0(2) . . . . ?
C24 P3 C25 C26 48.5(2) . . . . ?
C24 P3 C25 C30 -134.56(18) . . . . ?
C24 P3 C31 C32 -28.4(2) . . . . ?
C24 P3 C31 C36 151.53(18) . . . . ?
C25 P3 C24 C23 99.61(16) . . . . ?
C25 P3 C31 C32 77.9(2) . . . . ?
C25 P3 C31 C36 -102.19(19) . . . . ?
C25 C26 C27 C28 -1.6(4) . . . . ?
C26 C25 C30 C29 -0.9(3) . . . . ?
C26 C27 C28 C29 0.0(4) . . . . ?
C27 C28 C29 C30 1.0(4) . . . . ?
C28 C29 C30 C25 -0.6(3) . . . . ?
C30 C25 C26 C27 1.9(3) . . . . ?
C31 P3 C24 C23 -157.55(16) . . . . ?
C31 P3 C25 C26 -56.1(2) . . . . ?
C31 P3 C25 C30 120.86(19) . . . . ?
C31 C32 C33 C34 -0.6(4) . . . . ?
C32 C31 C36 C35 0.3(3) . . . . ?
C32 C33 C34 C35 0.4(4) . . . . ?
C33 C34 C35 C36 0.2(4) . . . . ?
C34 C35 C36 C31 -0.6(4) . . . . ?
C36 C31 C32 C33 0.3(3) . . . . ?
